data_7013353
loop_
_publ_author_name
'Marilyn M. Olmstead'
'Ana de Bettencourt-Dias'
'Hon Man Lee'
'David Pham'
'Alan L. Balch'

_publ_section_title
;
 Interactions of metalloporphyrins as donors with the electron
 acceptors C60, tetracyanoquinomethane (TCNQ) and
 trinitrofluorenylidenemalonitrile
;
_journal_issue 16
_journal_name_full 'Dalton Trans.'
_journal_page_first 3227
_journal_page_last 3232
_journal_paper_doi 10.1039/b306714a
_journal_year 2003
_chemical_formula_sum 'C48 H50 N8'
_chemical_formula_weight 738.96
_chemical_name_common TCNQ$.!H2OEP
_space_group_IT_number 14
_symmetry_cell_setting monoclinic
_symmetry_space_group_name_Hall '-P 2yn'
_symmetry_space_group_name_H-M 'P 1 21/n 1'
_atom_sites_solution_hydrogens geom
_atom_sites_solution_primary direct
_atom_sites_solution_secondary difmap
_audit_creation_method SHELXL-97
_cell_angle_alpha 90.00
_cell_angle_beta 93.752(4)
_cell_angle_gamma 90.00
_cell_formula_units_Z 2
_cell_length_a 7.0582(7)
_cell_length_b 25.645(2)
_cell_length_c 11.0904(10)
_cell_measurement_reflns_used 903
_cell_measurement_temperature 90(2)
_cell_measurement_theta_max 31.2
_cell_measurement_theta_min 2.3
_cell_volume 2003.1(3)
_computing_cell_refinement 'Bruker SMART'
_computing_data_collection 'Bruker SMART'
_computing_data_reduction 'Bruker SAINT'
_computing_molecular_graphics 'SHELXTL 5, XP (Sheldrick, 1994)'
_computing_publication_material 'SHELXL-97 (Sheldrick, 1997)'
_computing_structure_refinement 'SHELXL-97 (Sheldrick, 1997)'
_computing_structure_solution 'SHELXS-97 (Sheldrick, 1990)'
_diffrn_ambient_temperature 90(2)
_diffrn_detector_area_resol_mean 8.3
_diffrn_measured_fraction_theta_full 0.932
_diffrn_measured_fraction_theta_max 0.932
_diffrn_measurement_device_type 'Bruker SMART 1000'
_diffrn_measurement_method \w
_diffrn_radiation_monochromator graphite
_diffrn_radiation_source 'normal-focus sealed tube'
_diffrn_radiation_type MoK\a
_diffrn_radiation_wavelength 0.71073
_diffrn_reflns_av_R_equivalents 0.036
_diffrn_reflns_av_sigmaI/netI 0.039
_diffrn_reflns_limit_h_max 10
_diffrn_reflns_limit_h_min -10
_diffrn_reflns_limit_k_max 37
_diffrn_reflns_limit_k_min -33
_diffrn_reflns_limit_l_max 13
_diffrn_reflns_limit_l_min -16
_diffrn_reflns_number 18788
_diffrn_reflns_theta_full 31.49
_diffrn_reflns_theta_max 31.49
_diffrn_reflns_theta_min 2.00
_exptl_absorpt_coefficient_mu 0.074
_exptl_absorpt_correction_T_max 0.9912
_exptl_absorpt_correction_T_min 0.9619
_exptl_absorpt_correction_type multi-scan
_exptl_absorpt_process_details 'SADABS 2.0 (Sheldrick, 2001)'
_exptl_crystal_colour 'dark brown'
_exptl_crystal_density_diffrn 1.225
_exptl_crystal_density_method 'not measured'
_exptl_crystal_description needle
_exptl_crystal_F_000 788
_exptl_crystal_size_max 0.53
_exptl_crystal_size_mid 0.25
_exptl_crystal_size_min 0.12
_refine_diff_density_max 0.436
_refine_diff_density_min -0.228
_refine_diff_density_rms 0.049
_refine_ls_extinction_method none
_refine_ls_goodness_of_fit_ref 1.009
_refine_ls_hydrogen_treatment mixed
_refine_ls_matrix_type full
_refine_ls_number_parameters 257
_refine_ls_number_reflns 6215
_refine_ls_number_restraints 0
_refine_ls_restrained_S_all 1.009
_refine_ls_R_factor_all 0.0728
_refine_ls_R_factor_gt 0.0472
_refine_ls_shift/su_max 0.006
_refine_ls_shift/su_mean 0.001
_refine_ls_structure_factor_coef Fsqd
_refine_ls_weighting_details 'calc w=1/[\s^2^(Fo^2^)+(0.0689P)^2^+0.3215P] where P=(Fo^2^+2Fc^2^)/3'
_refine_ls_weighting_scheme calc
_refine_ls_wR_factor_gt 0.1161
_refine_ls_wR_factor_ref 0.1300
_reflns_number_gt 4498
_reflns_number_total 6215
_reflns_threshold_expression I>2\s(I)
_cod_data_source_file b306714a.txt
_cod_data_source_block ab026
_cod_original_sg_symbol_H-M 'P 21/n'
_cod_database_code 7013353

loop_
_symmetry_equiv_pos_as_xyz
'x, y, z'
'-x+1/2, y+1/2, -z+1/2'
'-x, -y, -z'
'x-1/2, -y-1/2, z-1/2'

loop_
_atom_site_label
_atom_site_type_symbol
_atom_site_fract_x
_atom_site_fract_y
_atom_site_fract_z
_atom_site_U_iso_or_equiv
_atom_site_adp_type
_atom_site_occupancy
_atom_site_symmetry_multiplicity
_atom_site_calc_flag
_atom_site_refinement_flags
_atom_site_disorder_assembly
_atom_site_disorder_group
N1 N 0.56425(13) 0.06743(4) 0.59481(8) 0.01615(18) Uani 1 1 d . . .
H1 H 0.5393 0.0376 0.5580 0.019 Uiso 0.50 1 calc PR . .
N2 N 0.38914(13) 0.03940(4) 0.34997(8) 0.01587(18) Uani 1 1 d . . .
H2 H 0.4335 0.0209 0.4124 0.019 Uiso 0.50 1 calc PR . .
N3 N -0.05057(17) 0.18098(5) 0.42408(12) 0.0342(3) Uani 1 1 d . . .
N4 N -0.25148(16) 0.07260(5) 0.13673(11) 0.0310(3) Uani 1 1 d . . .
C1 C 0.64944(16) 0.07365(4) 0.70882(10) 0.0166(2) Uani 1 1 d . . .
C2 C 0.66662(16) 0.12886(4) 0.73582(10) 0.0183(2) Uani 1 1 d . . .
C3 C 0.58867(16) 0.15501(4) 0.63696(10) 0.0173(2) Uani 1 1 d . . .
C4 C 0.52507(15) 0.11609(4) 0.54862(10) 0.0162(2) Uani 1 1 d . . .
C5 C 0.44230(15) 0.12726(4) 0.43403(10) 0.0165(2) Uani 1 1 d . . .
H5 H 0.4247 0.1632 0.4159 0.020 Uiso 1 1 calc R . .
C6 C 0.38202(15) 0.09276(4) 0.34270(10) 0.0155(2) Uani 1 1 d . . .
C7 C 0.30076(15) 0.10825(4) 0.22455(10) 0.0165(2) Uani 1 1 d . . .
C8 C 0.25890(15) 0.06324(4) 0.16166(10) 0.0171(2) Uani 1 1 d . . .
C9 C 0.31402(15) 0.02037(4) 0.24167(10) 0.0162(2) Uani 1 1 d . . .
C10 C 0.29385(16) -0.03265(4) 0.21501(10) 0.0173(2) Uani 1 1 d . . .
H10 H 0.2362 -0.0415 0.1379 0.021 Uiso 1 1 calc R . .
C11 C 0.76050(19) 0.15263(5) 0.84831(11) 0.0237(3) Uani 1 1 d . . .
H11A H 0.7591 0.1272 0.9154 0.028 Uiso 1 1 calc R . .
H11B H 0.6877 0.1837 0.8711 0.028 Uiso 1 1 calc R . .
C12 C 0.9659(2) 0.16853(6) 0.83013(13) 0.0310(3) Uani 1 1 d . . .
H12A H 1.0401 0.1375 0.8120 0.046 Uiso 1 1 calc R . .
H12B H 1.0212 0.1850 0.9040 0.046 Uiso 1 1 calc R . .
H12C H 0.9679 0.1932 0.7627 0.046 Uiso 1 1 calc R . .
C13 C 0.56972(17) 0.21282(4) 0.62018(11) 0.0216(2) Uani 1 1 d . . .
H13A H 0.6038 0.2220 0.5376 0.026 Uiso 1 1 calc R . .
H13B H 0.6610 0.2305 0.6781 0.026 Uiso 1 1 calc R . .
C14 C 0.36985(19) 0.23321(5) 0.63852(15) 0.0329(3) Uani 1 1 d . . .
H14A H 0.2782 0.2156 0.5821 0.049 Uiso 1 1 calc R . .
H14B H 0.3654 0.2709 0.6235 0.049 Uiso 1 1 calc R . .
H14C H 0.3379 0.2262 0.7217 0.049 Uiso 1 1 calc R . .
C15 C 0.27732(17) 0.16336(4) 0.18136(11) 0.0201(2) Uani 1 1 d . . .
H15A H 0.2252 0.1846 0.2460 0.024 Uiso 1 1 calc R . .
H15B H 0.1844 0.1641 0.1106 0.024 Uiso 1 1 calc R . .
C16 C 0.46400(18) 0.18785(5) 0.14611(12) 0.0256(3) Uani 1 1 d . . .
H16A H 0.5516 0.1910 0.2180 0.038 Uiso 1 1 calc R . .
H16B H 0.4386 0.2225 0.1114 0.038 Uiso 1 1 calc R . .
H16C H 0.5212 0.1657 0.0864 0.038 Uiso 1 1 calc R . .
C17 C 0.18008(17) 0.05850(5) 0.03319(10) 0.0224(2) Uani 1 1 d . . .
H17A H 0.0783 0.0847 0.0181 0.027 Uiso 1 1 calc R . .
H17B H 0.1225 0.0235 0.0211 0.027 Uiso 1 1 calc R . .
C18 C 0.3294(2) 0.06629(7) -0.05771(12) 0.0351(3) Uani 1 1 d . . .
H18A H 0.3869 0.1009 -0.0463 0.053 Uiso 1 1 calc R . .
H18B H 0.2699 0.0635 -0.1398 0.053 Uiso 1 1 calc R . .
H18C H 0.4278 0.0395 -0.0456 0.053 Uiso 1 1 calc R . .
C19 C 0.09056(17) 0.00915(5) 0.61476(11) 0.0219(2) Uani 1 1 d . . .
H19 H 0.1526 0.0147 0.6923 0.026 Uiso 1 1 calc R . .
C20 C 0.03724(17) 0.05061(5) 0.54587(11) 0.0220(2) Uani 1 1 d . . .
H20 H 0.0608 0.0849 0.5759 0.026 Uiso 1 1 calc R . .
C21 C -0.05515(16) 0.04353(5) 0.42721(10) 0.0199(2) Uani 1 1 d . . .
C22 C -0.10638(16) 0.08575(5) 0.35459(11) 0.0222(2) Uani 1 1 d . . .
C23 C -0.07565(18) 0.13851(5) 0.39390(12) 0.0255(3) Uani 1 1 d . . .
C24 C -0.18884(17) 0.07870(5) 0.23390(11) 0.0247(3) Uani 1 1 d . . .

loop_
_atom_site_aniso_label
_atom_site_aniso_U_11
_atom_site_aniso_U_22
_atom_site_aniso_U_33
_atom_site_aniso_U_23
_atom_site_aniso_U_13
_atom_site_aniso_U_12
N1 0.0183(4) 0.0136(4) 0.0166(4) 0.0007(3) 0.0010(3) 0.0003(3)
N2 0.0171(4) 0.0132(4) 0.0173(4) 0.0004(3) 0.0007(3) -0.0005(3)
N3 0.0322(6) 0.0298(6) 0.0412(7) 0.0018(5) 0.0069(5) 0.0006(5)
N4 0.0226(5) 0.0427(7) 0.0273(6) 0.0085(5) -0.0005(4) 0.0032(5)
C1 0.0183(5) 0.0152(5) 0.0166(5) -0.0019(4) 0.0023(4) -0.0019(4)
C2 0.0219(5) 0.0148(5) 0.0182(5) -0.0024(4) 0.0031(4) -0.0028(4)
C3 0.0194(5) 0.0128(5) 0.0198(5) -0.0017(4) 0.0025(4) -0.0012(4)
C4 0.0165(5) 0.0137(5) 0.0186(5) 0.0003(4) 0.0023(4) -0.0010(4)
C5 0.0171(5) 0.0128(4) 0.0196(5) 0.0014(4) 0.0016(4) 0.0007(4)
C6 0.0135(5) 0.0151(5) 0.0179(5) 0.0018(4) 0.0019(4) 0.0003(4)
C7 0.0152(5) 0.0158(5) 0.0183(5) 0.0039(4) 0.0004(4) 0.0005(4)
C8 0.0154(5) 0.0183(5) 0.0175(5) 0.0038(4) -0.0004(4) -0.0017(4)
C9 0.0155(5) 0.0160(5) 0.0171(5) 0.0018(4) 0.0009(4) -0.0011(4)
C10 0.0197(5) 0.0171(5) 0.0149(5) -0.0002(4) 0.0000(4) -0.0030(4)
C11 0.0347(7) 0.0176(5) 0.0185(5) -0.0027(4) -0.0013(5) -0.0047(4)
C12 0.0337(7) 0.0289(7) 0.0289(7) 0.0048(5) -0.0093(5) -0.0091(5)
C13 0.0248(6) 0.0127(5) 0.0270(6) -0.0015(4) 0.0009(5) -0.0006(4)
C14 0.0289(7) 0.0201(6) 0.0497(9) -0.0066(6) 0.0029(6) 0.0041(5)
C15 0.0219(5) 0.0162(5) 0.0221(5) 0.0061(4) 0.0005(4) 0.0016(4)
C16 0.0274(6) 0.0178(5) 0.0323(7) 0.0048(5) 0.0075(5) -0.0011(4)
C17 0.0249(6) 0.0227(6) 0.0185(5) 0.0047(4) -0.0055(4) -0.0042(4)
C18 0.0303(7) 0.0573(10) 0.0176(6) -0.0063(6) -0.0004(5) 0.0092(6)
C19 0.0204(5) 0.0283(6) 0.0169(5) -0.0002(4) -0.0001(4) -0.0027(4)
C20 0.0216(6) 0.0236(6) 0.0209(5) -0.0007(5) 0.0020(4) -0.0027(4)
C21 0.0158(5) 0.0248(6) 0.0193(5) 0.0011(4) 0.0029(4) -0.0007(4)
C22 0.0179(5) 0.0274(6) 0.0217(6) 0.0034(5) 0.0033(4) 0.0011(4)
C23 0.0214(6) 0.0291(6) 0.0265(6) 0.0048(5) 0.0055(5) 0.0016(5)
C24 0.0180(5) 0.0304(6) 0.0257(6) 0.0073(5) 0.0030(4) 0.0032(4)

loop_
_atom_type_symbol
_atom_type_description
_atom_type_scat_dispersion_real
_atom_type_scat_dispersion_imag
_atom_type_scat_source
C C 0.0033 0.0016 'International Tables Vol C Tables 4.2.6.8 and 6.1.1.4'
H H 0.0000 0.0000 'International Tables Vol C Tables 4.2.6.8 and 6.1.1.4'
N N 0.0061 0.0033 'International Tables Vol C Tables 4.2.6.8 and 6.1.1.4'

loop_
_geom_angle_atom_site_label_1
_geom_angle_atom_site_label_2
_geom_angle_atom_site_label_3
_geom_angle
_geom_angle_site_symmetry_1
_geom_angle_site_symmetry_3
_geom_angle_publ_flag
C4 N1 C1 107.69(9) . . ?
C6 N2 C9 107.05(9) . . ?
N1 C1 C10 124.22(10) . 3_656 ?
N1 C1 C2 109.21(9) . . ?
C10 C1 C2 126.56(10) 3_656 . ?
C3 C2 C1 106.79(9) . . ?
C3 C2 C11 126.74(10) . . ?
C1 C2 C11 126.41(10) . . ?
C2 C3 C4 107.13(10) . . ?
C2 C3 C13 127.70(10) . . ?
C4 C3 C13 125.18(10) . . ?
N1 C4 C5 126.20(10) . . ?
N1 C4 C3 109.18(9) . . ?
C5 C4 C3 124.60(10) . . ?
C6 C5 C4 128.58(10) . . ?
N2 C6 C5 125.72(10) . . ?
N2 C6 C7 109.69(9) . . ?
C5 C6 C7 124.59(10) . . ?
C8 C7 C6 106.76(9) . . ?
C8 C7 C15 128.04(10) . . ?
C6 C7 C15 125.16(10) . . ?
C7 C8 C9 106.67(9) . . ?
C7 C8 C17 127.28(10) . . ?
C9 C8 C17 125.99(10) . . ?
N2 C9 C10 124.08(10) . . ?
N2 C9 C8 109.83(9) . . ?
C10 C9 C8 126.09(10) . . ?
C1 C10 C9 125.87(10) 3_656 . ?
C2 C11 C12 111.61(11) . . ?
C3 C13 C14 113.38(10) . . ?
C7 C15 C16 112.91(9) . . ?
C8 C17 C18 112.91(10) . . ?
C20 C19 C21 121.24(11) . 3_556 ?
C19 C20 C21 120.72(11) . . ?
C22 C21 C20 121.23(11) . . ?
C22 C21 C19 120.73(11) . 3_556 ?
C20 C21 C19 118.04(10) . 3_556 ?
C21 C22 C23 122.21(11) . . ?
C21 C22 C24 121.25(12) . . ?
C23 C22 C24 116.52(11) . . ?
N3 C23 C22 179.21(14) . . ?
N4 C24 C22 178.63(14) . . ?

loop_
_geom_bond_atom_site_label_1
_geom_bond_atom_site_label_2
_geom_bond_distance
_geom_bond_site_symmetry_2
_geom_bond_publ_flag
N1 C4 1.3702(14) . ?
N1 C1 1.3735(14) . ?
N2 C6 1.3715(14) . ?
N2 C9 1.3706(14) . ?
N3 C23 1.1497(18) . ?
N4 C24 1.1484(17) . ?
C1 C10 1.3912(15) 3_656 ?
C1 C2 1.4505(15) . ?
C2 C3 1.3695(16) . ?
C2 C11 1.5029(16) . ?
C3 C4 1.4491(15) . ?
C3 C13 1.4991(15) . ?
C4 C5 1.3933(15) . ?
C5 C6 1.3904(15) . ?
C6 C7 1.4510(15) . ?
C7 C8 1.3706(15) . ?
C7 C15 1.4980(15) . ?
C8 C9 1.4498(15) . ?
C8 C17 1.5002(15) . ?
C9 C10 1.3968(15) . ?
C10 C1 1.3912(15) 3_656 ?
C11 C12 1.5323(19) . ?
C13 C14 1.5305(18) . ?
C15 C16 1.5333(17) . ?
C17 C18 1.5188(19) . ?
C19 C20 1.3484(17) . ?
C19 C21 1.4454(17) 3_556 ?
C20 C21 1.4414(16) . ?
C21 C22 1.3833(17) . ?
C21 C19 1.4454(17) 3_556 ?
C22 C23 1.4336(19) . ?
C22 C24 1.4356(17) . ?
